data_7025656
loop_
_publ_author_name
'Ilango, Sougandi'
'Vidjayacoumar, Balamurugan'
'Gambarotta, Sandro'

_publ_section_title
;
 Samarium complexes of a sigma-/pi-pyrrolide/arene based macrocyclic
 ligand.
;
_journal_issue 29
_journal_name_full 'Dalton transactions (Cambridge, England : 2003)'
_journal_page_first 6853
_journal_page_last 6857
_journal_paper_doi 10.1039/c002514n
_journal_volume 39
_journal_year 2010
_chemical_formula_sum 'C36 H43 N2 O Sm'
_chemical_formula_weight 670.07
_chemical_name_systematic
;
?
;
_space_group_IT_number 11
_symmetry_cell_setting monoclinic
_symmetry_space_group_name_Hall '-P 2yb'
_symmetry_space_group_name_H-M 'P 1 21/m 1'
_atom_sites_solution_hydrogens geom
_atom_sites_solution_primary direct
_atom_sites_solution_secondary difmap
_audit_creation_method SHELXL-97
_cell_angle_alpha 90.00
_cell_angle_beta 93.807(5)
_cell_angle_gamma 90.00
_cell_formula_units_Z 4
_cell_length_a 9.408(3)
_cell_length_b 17.835(5)
_cell_length_c 18.082(5)
_cell_measurement_reflns_used 457
_cell_measurement_temperature 202(2)
_cell_measurement_theta_max 22.95
_cell_measurement_theta_min 2.26
_cell_volume 3027.3(15)
_computing_cell_refinement 'SMART, Bruker (2000)'
_computing_data_collection 'SMART, Bruker (2000)'
_computing_data_reduction 'XPREP, Bruker (2000)'
_computing_molecular_graphics 'SHELXTL, Bruker (2000)'
_computing_publication_material 'SHELXTL, Bruker (2000)'
_computing_structure_refinement 'SHELXL-97 (Sheldrick, 1997)'
_computing_structure_solution 'SHELXS-97 (Sheldrick, 1990)'
_diffrn_ambient_temperature 202(2)
_diffrn_measured_fraction_theta_full 0.952
_diffrn_measured_fraction_theta_max 0.952
_diffrn_measurement_device_type 'CCD area detector'
_diffrn_measurement_method 'phi and omega scans'
_diffrn_radiation_monochromator graphite
_diffrn_radiation_source 'fine-focus sealed tube'
_diffrn_radiation_type MoK\a
_diffrn_radiation_wavelength 0.71073
_diffrn_reflns_av_R_equivalents 0.1323
_diffrn_reflns_av_sigmaI/netI 0.1433
_diffrn_reflns_limit_h_max 10
_diffrn_reflns_limit_h_min -10
_diffrn_reflns_limit_k_max 19
_diffrn_reflns_limit_k_min -17
_diffrn_reflns_limit_l_max 20
_diffrn_reflns_limit_l_min -20
_diffrn_reflns_number 14492
_diffrn_reflns_theta_full 23.44
_diffrn_reflns_theta_max 23.44
_diffrn_reflns_theta_min 2.26
_diffrn_standards_decay_% <1
_exptl_absorpt_coefficient_mu 1.970
_exptl_absorpt_correction_T_max 0.7565
_exptl_absorpt_correction_T_min 0.5894
_exptl_absorpt_correction_type multi-scan
_exptl_absorpt_process_details multi-scan
_exptl_crystal_colour orange
_exptl_crystal_density_diffrn 1.470
_exptl_crystal_density_meas ?
_exptl_crystal_density_method 'not measured'
_exptl_crystal_description block
_exptl_crystal_F_000 1372
_exptl_crystal_size_max 0.30
_exptl_crystal_size_mid 0.25
_exptl_crystal_size_min 0.15
_refine_diff_density_max 3.361
_refine_diff_density_min -1.272
_refine_diff_density_rms 0.193
_refine_ls_extinction_method none
_refine_ls_goodness_of_fit_ref 1.016
_refine_ls_hydrogen_treatment constr
_refine_ls_matrix_type full
_refine_ls_number_parameters 369
_refine_ls_number_reflns 4395
_refine_ls_number_restraints 2
_refine_ls_restrained_S_all 1.016
_refine_ls_R_factor_all 0.1313
_refine_ls_R_factor_gt 0.0743
_refine_ls_shift/su_max 0.000
_refine_ls_shift/su_mean 0.000
_refine_ls_structure_factor_coef Fsqd
_refine_ls_weighting_details 'calc w=1/[\s^2^(Fo^2^)+(0.0976P)^2^+0.0000P] where P=(Fo^2^+2Fc^2^)/3'
_refine_ls_weighting_scheme calc
_refine_ls_wR_factor_gt 0.1640
_refine_ls_wR_factor_ref 0.1955
_reflns_number_gt 2656
_reflns_number_total 4395
_reflns_threshold_expression >2sigma(I)
_cod_data_source_file c002514n.txt
_cod_data_source_block sg3325
_cod_depositor_comments
;
The following automatic conversions were performed:

'_symmetry_cell_setting' value 'Monoclinic' changed to 'monoclinic'
according to /home/saulius/struct/CIF-dictionaries/cif_core.dic
dictionary named 'cif_core.dic' version 2.4.2 from 2011-04-26.

Automatic conversion script
Id: cif_fix_values 1891 2012-01-12 08:04:46Z andrius 

The following automatic conversions were performed:

'_exptl_crystal_density_meas' value 'n/a' was changed to '?' - the
value is perceived as not measured.

Automatic conversion script
Id: cif_fix_values 3008 2015-01-20 13:52:24Z robertas 
;
_cod_original_sg_symbol_H-M P2(1)/m
_cod_database_code 7025656

loop_
_symmetry_equiv_pos_as_xyz
'x, y, z'
'-x, y+1/2, -z'
'-x, -y, -z'
'x, -y-1/2, z'

loop_
_atom_site_label
_atom_site_type_symbol
_atom_site_fract_x
_atom_site_fract_y
_atom_site_fract_z
_atom_site_U_iso_or_equiv
_atom_site_adp_type
_atom_site_occupancy
_atom_site_symmetry_multiplicity
_atom_site_calc_flag
_atom_site_refinement_flags
Sm1 Sm 0.76042(10) 0.2500 0.22641(5) 0.0239(3) Uani 1 2 d S
N1 N 0.7363(12) 0.1070(6) 0.2332(6) 0.032(3) Uani 1 1 d .
C1 C 0.9293(19) 0.2500 0.3337(10) 0.027(5) Uani 1 2 d S
C2 C 0.9596(12) 0.1825(8) 0.3700(7) 0.026(3) Uani 1 1 d .
C3 C 1.0124(16) 0.1839(9) 0.4441(8) 0.041(4) Uani 1 1 d .
H3A H 1.0280 0.1380 0.4700 0.049 Uiso 1 1 calc R
C4 C 1.042(2) 0.2500 0.4799(12) 0.051(6) Uani 1 2 d S
H4 H 1.0825 0.2500 0.5294 0.062 Uiso 1 2 calc SR
C5 C 0.9462(14) 0.1070(7) 0.3272(8) 0.030(3) Uani 1 1 d .
C6 C 1.0992(15) 0.0757(9) 0.3214(8) 0.042(4) Uani 1 1 d .
H6A H 1.1559 0.1116 0.2949 0.064 Uiso 1 1 calc R
H6B H 1.0944 0.0280 0.2945 0.064 Uiso 1 1 calc R
H6C H 1.1438 0.0676 0.3713 0.064 Uiso 1 1 calc R
C7 C 0.8615(15) 0.0470(8) 0.3706(7) 0.036(4) Uani 1 1 d .
H7A H 0.7641 0.0648 0.3757 0.054 Uiso 1 1 calc R
H7B H 0.9090 0.0392 0.4199 0.054 Uiso 1 1 calc R
H7C H 0.8585 -0.0005 0.3432 0.054 Uiso 1 1 calc R
C8 C 0.8810(13) 0.1187(8) 0.2501(7) 0.026(3) Uani 1 1 d .
C9 C 0.9437(13) 0.1407(8) 0.1857(7) 0.027(3) Uani 1 1 d .
H9A H 1.0482 0.1472 0.1806 0.033 Uiso 1 1 calc R
C10 C 0.8391(14) 0.1422(8) 0.1281(7) 0.029(3) Uani 1 1 d .
H10A H 0.8538 0.1496 0.0743 0.035 Uiso 1 1 calc R
C11 C 0.7132(14) 0.1192(8) 0.1587(7) 0.029(3) Uani 1 1 d .
C12 C 0.5618(13) 0.1092(8) 0.1199(7) 0.031(4) Uani 1 1 d .
C13 C 0.5727(16) 0.1001(9) 0.0352(8) 0.048(4) Uani 1 1 d .
H13A H 0.4771 0.0937 0.0110 0.072 Uiso 1 1 calc R
H13B H 0.6308 0.0560 0.0255 0.072 Uiso 1 1 calc R
H13C H 0.6171 0.1450 0.0154 0.072 Uiso 1 1 calc R
C14 C 0.4948(16) 0.0395(9) 0.1500(9) 0.049(4) Uani 1 1 d .
H14A H 0.3996 0.0325 0.1255 0.073 Uiso 1 1 calc R
H14B H 0.4870 0.0451 0.2035 0.073 Uiso 1 1 calc R
H14C H 0.5542 -0.0041 0.1405 0.073 Uiso 1 1 calc R
C15 C 0.4807(14) 0.1801(8) 0.1357(7) 0.030(3) Uani 1 1 d .
C16 C 0.533(2) 0.2500 0.1140(10) 0.030(5) Uani 1 2 d S
H16 H 0.6100 0.2500 0.0824 0.036 Uiso 1 2 calc SR
C17 C 0.3571(15) 0.1832(9) 0.1747(7) 0.041(4) Uani 1 1 d .
H17A H 0.3148 0.1372 0.1878 0.049 Uiso 1 1 calc R
C18 C 0.2915(19) 0.2500 0.1957(11) 0.032(5) Uani 1 2 d S
H18 H 0.2079 0.2500 0.2224 0.039 Uiso 1 2 calc SR
O1 O 0.5764(13) 0.2500 0.3167(6) 0.031(3) Uani 1 2 d S
C19 C 0.535(2) 0.1852(10) 0.3600(9) 0.067(5) Uani 1 1 d .
H19A H 0.6153 0.1686 0.3942 0.080 Uiso 1 1 calc R
H19B H 0.5060 0.1429 0.3268 0.080 Uiso 1 1 calc R
C20 C 0.414(2) 0.2099(11) 0.4018(11) 0.085(7) Uani 1 1 d .
H20A H 0.3237 0.1907 0.3781 0.102 Uiso 1 1 calc R
H20B H 0.4252 0.1907 0.4532 0.102 Uiso 1 1 calc R
Sm2 Sm 0.81076(10) 0.2500 0.74420(5) 0.0259(4) Uani 1 2 d S
N2 N 0.7830(11) 0.1063(6) 0.7473(6) 0.027(3) Uani 1 1 d .
C21 C 1.0917(19) 0.2500 1.0019(10) 0.031(4) Uani 1 2 d S
H21 H 1.1317 0.2500 1.0515 0.037 Uiso 1 2 calc SR
C22 C 1.0631(15) 0.1826(9) 0.9664(7) 0.040(4) Uani 1 1 d .
H22A H 1.0886 0.1368 0.9906 0.049 Uiso 1 1 calc R
C23 C 0.9973(14) 0.1815(8) 0.8957(7) 0.029(3) Uani 1 1 d .
C24 C 0.9617(19) 0.2500 0.8591(10) 0.031(4) Uani 1 2 d S
C25 C 0.9723(15) 0.1072(8) 0.8523(8) 0.037(4) Uani 1 1 d .
C26 C 0.8689(16) 0.0574(9) 0.8943(8) 0.045(4) Uani 1 1 d .
H26A H 0.7760 0.0822 0.8946 0.068 Uiso 1 1 calc R
H26B H 0.9077 0.0499 0.9454 0.068 Uiso 1 1 calc R
H26C H 0.8578 0.0088 0.8694 0.068 Uiso 1 1 calc R
C27 C 1.1163(16) 0.0631(9) 0.8555(8) 0.051(4) Uani 1 1 d .
H27A H 1.1869 0.0918 0.8298 0.076 Uiso 1 1 calc R
H27B H 1.1015 0.0143 0.8313 0.076 Uiso 1 1 calc R
H27C H 1.1507 0.0557 0.9073 0.076 Uiso 1 1 calc R
C28 C 0.9200(14) 0.1167(8) 0.7748(7) 0.026(3) Uani 1 1 d .
C29 C 1.0046(15) 0.1396(8) 0.7156(8) 0.037(4) Uani 1 1 d .
H29A H 1.1107 0.1450 0.7183 0.045 Uiso 1 1 calc R
C30 C 0.9139(15) 0.1403(7) 0.6509(8) 0.030(3) Uani 1 1 d .
H30A H 0.9422 0.1477 0.5990 0.035 Uiso 1 1 calc R
C31 C 0.7775(13) 0.1187(8) 0.6728(7) 0.024(3) Uani 1 1 d .
C32 C 0.6377(14) 0.1085(8) 0.6242(7) 0.029(3) Uani 1 1 d .
C33 C 0.6758(19) 0.0944(9) 0.5417(8) 0.056(5) Uani 1 1 d .
H33A H 0.5879 0.0877 0.5102 0.084 Uiso 1 1 calc R
H33B H 0.7346 0.0492 0.5395 0.084 Uiso 1 1 calc R
H33C H 0.7286 0.1375 0.5241 0.084 Uiso 1 1 calc R
C34 C 0.5603(16) 0.0413(9) 0.6510(9) 0.049(4) Uani 1 1 d .
H34A H 0.5352 0.0497 0.7021 0.073 Uiso 1 1 calc R
H34B H 0.6218 -0.0030 0.6493 0.073 Uiso 1 1 calc R
H34C H 0.4734 0.0331 0.6191 0.073 Uiso 1 1 calc R
C35 C 0.5495(15) 0.1799(7) 0.6261(7) 0.031(3) Uani 1 1 d .
C36 C 0.4059(14) 0.1811(9) 0.6402(8) 0.038(4) Uani 1 1 d .
H36A H 0.3546 0.1357 0.6456 0.046 Uiso 1 1 calc R
C37 C 0.339(2) 0.2500 0.6462(11) 0.040(5) Uani 1 2 d S
H37 H 0.2409 0.2500 0.6550 0.048 Uiso 1 2 calc SR
C38 C 0.615(2) 0.2500 0.6123(10) 0.035(5) Uani 1 2 d S
H38 H 0.7060 0.2500 0.5928 0.042 Uiso 1 2 calc SR
O2 O 0.6004(12) 0.2500 0.8115(7) 0.042(4) Uani 1 2 d SD
C39 C 0.517(2) 0.1880(12) 0.8394(14) 0.108(6) Uani 1 1 d D
H39A H 0.4839 0.1557 0.7970 0.130 Uiso 1 1 calc R
H39B H 0.5794 0.1572 0.8734 0.130 Uiso 1 1 calc R
C40 C 0.394(2) 0.2110(11) 0.8778(13) 0.108(6) Uani 1 1 d D
H40A H 0.3054 0.1916 0.8521 0.130 Uiso 1 1 calc R
H40B H 0.4009 0.1916 0.9292 0.130 Uiso 1 1 calc R

loop_
_atom_site_aniso_label
_atom_site_aniso_U_11
_atom_site_aniso_U_22
_atom_site_aniso_U_33
_atom_site_aniso_U_23
_atom_site_aniso_U_13
_atom_site_aniso_U_12
Sm1 0.0182(6) 0.0208(7) 0.0330(6) 0.000 0.0042(5) 0.000
N1 0.029(7) 0.025(8) 0.044(8) -0.013(6) 0.019(6) -0.001(5)
C1 0.019(11) 0.022(13) 0.039(12) 0.000 -0.003(9) 0.000
C2 0.010(7) 0.032(10) 0.035(8) 0.009(6) 0.007(6) 0.003(6)
C3 0.045(10) 0.048(12) 0.030(9) 0.002(7) 0.005(7) 0.003(8)
C4 0.061(17) 0.06(2) 0.030(12) 0.000 0.002(11) 0.000
C5 0.028(8) 0.011(9) 0.052(9) 0.002(6) 0.016(7) 0.001(6)
C6 0.031(9) 0.043(11) 0.053(9) -0.002(8) 0.006(7) 0.023(7)
C7 0.034(9) 0.043(11) 0.031(8) 0.007(7) 0.007(6) 0.007(7)
C8 0.013(8) 0.033(9) 0.033(8) -0.006(6) 0.003(6) -0.001(6)
C9 0.011(7) 0.029(9) 0.042(8) 0.000(7) 0.010(7) 0.001(6)
C10 0.029(8) 0.038(10) 0.023(7) -0.009(6) 0.018(6) 0.000(7)
C11 0.024(8) 0.028(9) 0.037(9) -0.006(7) 0.010(7) -0.002(6)
C12 0.019(8) 0.035(10) 0.039(8) -0.009(7) -0.001(6) -0.013(7)
C13 0.044(10) 0.049(12) 0.050(10) -0.013(8) 0.001(8) -0.002(8)
C14 0.038(10) 0.041(11) 0.067(11) -0.009(8) 0.007(8) -0.001(8)
C15 0.022(8) 0.044(10) 0.024(8) 0.003(7) -0.007(6) -0.002(7)
C16 0.025(11) 0.037(15) 0.029(11) 0.000 0.004(9) 0.000
C17 0.029(9) 0.053(12) 0.039(9) 0.005(7) -0.002(7) -0.009(8)
C18 0.022(11) 0.009(12) 0.066(14) 0.000 0.015(10) 0.000
O1 0.031(8) 0.052(10) 0.012(6) 0.000 0.013(5) 0.000
C19 0.101(15) 0.043(12) 0.061(11) 0.022(9) 0.044(10) 0.014(10)
C20 0.066(13) 0.091(17) 0.104(15) 0.015(12) 0.054(11) -0.003(10)
Sm2 0.0192(6) 0.0240(7) 0.0350(7) 0.000 0.0050(5) 0.000
N2 0.024(7) 0.015(7) 0.041(7) -0.013(5) 0.004(5) 0.004(5)
C21 0.018(8) 0.053(12) 0.024(8) 0.000 0.011(6) 0.000
C22 0.039(9) 0.054(12) 0.028(8) 0.010(7) 0.002(7) 0.000(8)
C23 0.021(8) 0.025(9) 0.043(9) 0.000(7) 0.011(7) -0.001(6)
C24 0.018(8) 0.053(12) 0.024(8) 0.000 0.011(6) 0.000
C25 0.026(8) 0.035(11) 0.052(10) 0.008(7) 0.001(7) 0.003(7)
C26 0.049(10) 0.046(11) 0.039(9) 0.016(8) -0.004(7) -0.008(8)
C27 0.045(10) 0.046(12) 0.058(10) -0.012(8) -0.018(8) 0.009(8)
C28 0.020(8) 0.032(9) 0.027(8) -0.002(6) 0.009(6) -0.003(6)
C29 0.030(9) 0.025(10) 0.059(10) 0.002(7) 0.016(8) 0.004(7)
C30 0.037(9) 0.017(9) 0.036(8) -0.003(6) 0.019(7) -0.003(6)
C31 0.019(8) 0.027(9) 0.025(8) 0.003(6) 0.001(6) 0.004(6)
C32 0.032(8) 0.027(10) 0.028(8) 0.004(6) 0.000(6) 0.004(7)
C33 0.081(13) 0.041(12) 0.045(10) -0.019(8) -0.008(9) 0.015(9)
C34 0.046(10) 0.024(10) 0.076(12) 0.007(8) 0.000(8) -0.008(8)
C35 0.044(9) 0.012(9) 0.036(8) -0.002(6) -0.003(7) -0.003(7)
C36 0.017(8) 0.051(11) 0.048(9) -0.002(8) 0.012(7) -0.010(7)
C37 0.027(12) 0.039(16) 0.056(14) 0.000 0.011(10) 0.000
C38 0.019(11) 0.038(15) 0.046(13) 0.000 -0.008(9) 0.000
O2 0.015(7) 0.060(11) 0.056(9) 0.000 0.025(6) 0.000
C39 0.101(13) 0.081(12) 0.155(15) 0.017(10) 0.097(11) 0.009(9)
C40 0.101(13) 0.081(12) 0.155(15) 0.017(10) 0.097(11) 0.009(9)

loop_
_atom_type_symbol
_atom_type_description
_atom_type_scat_dispersion_real
_atom_type_scat_dispersion_imag
_atom_type_scat_source
C C 0.0033 0.0016 'International Tables Vol C Tables 4.2.6.8 and 6.1.1.4'
H H 0.0000 0.0000 'International Tables Vol C Tables 4.2.6.8 and 6.1.1.4'
N N 0.0061 0.0033 'International Tables Vol C Tables 4.2.6.8 and 6.1.1.4'
O O 0.0106 0.0060 'International Tables Vol C Tables 4.2.6.8 and 6.1.1.4'
Sm Sm -0.1638 3.4418 'International Tables Vol C Tables 4.2.6.8 and 6.1.1.4'

loop_
_geom_angle_atom_site_label_1
_geom_angle_atom_site_label_2
_geom_angle_atom_site_label_3
_geom_angle
_geom_angle_site_symmetry_1
_geom_angle_site_symmetry_3
C1 Sm1 O1 85.5(5) . .
C1 Sm1 N1 91.0(3) . .
O1 Sm1 N1 84.2(2) . .
C1 Sm1 N1 91.0(3) . 4_565
O1 Sm1 N1 84.2(2) . 4_565
N1 Sm1 N1 168.1(5) . 4_565
C1 Sm1 C8 67.4(3) . 4_565
O1 Sm1 C8 102.0(3) . 4_565
N1 Sm1 C8 156.7(4) . 4_565
N1 Sm1 C8 31.1(4) 4_565 4_565
C1 Sm1 C8 67.4(3) . .
O1 Sm1 C8 102.0(3) . .
N1 Sm1 C8 31.1(4) . .
N1 Sm1 C8 156.7(4) 4_565 .
C8 Sm1 C8 126.3(6) 4_565 .
C1 Sm1 C11 116.7(3) . .
O1 Sm1 C11 101.7(3) . .
N1 Sm1 C11 30.3(4) . .
N1 Sm1 C11 151.9(4) 4_565 .
C8 Sm1 C11 156.3(4) 4_565 .
C8 Sm1 C11 49.4(4) . .
C1 Sm1 C11 116.7(3) . 4_565
O1 Sm1 C11 101.7(3) . 4_565
N1 Sm1 C11 151.9(4) . 4_565
N1 Sm1 C11 30.3(4) 4_565 4_565
C8 Sm1 C11 49.4(4) 4_565 4_565
C8 Sm1 C11 156.3(4) . 4_565
C11 Sm1 C11 122.7(6) . 4_565
C1 Sm1 C9 79.9(4) . 4_565
O1 Sm1 C9 131.5(3) . 4_565
N1 Sm1 C9 141.4(4) . 4_565
N1 Sm1 C9 50.5(4) 4_565 4_565
C8 Sm1 C9 30.1(4) 4_565 4_565
C8 Sm1 C9 114.0(4) . 4_565
C11 Sm1 C9 126.2(4) . 4_565
C11 Sm1 C9 48.7(4) 4_565 4_565
C1 Sm1 C9 79.9(4) . .
O1 Sm1 C9 131.5(3) . .
N1 Sm1 C9 50.5(4) . .
N1 Sm1 C9 141.4(4) 4_565 .
C8 Sm1 C9 114.0(4) 4_565 .
C8 Sm1 C9 30.1(4) . .
C11 Sm1 C9 48.7(4) . .
C11 Sm1 C9 126.2(4) 4_565 .
C9 Sm1 C9 90.9(5) 4_565 .
C1 Sm1 C10 109.1(4) . .
O1 Sm1 C10 131.3(3) . .
N1 Sm1 C10 50.6(4) . .
N1 Sm1 C10 138.9(4) 4_565 .
C8 Sm1 C10 126.6(4) 4_565 .
C8 Sm1 C10 49.5(4) . .
C11 Sm1 C10 30.0(4) . .
C11 Sm1 C10 111.1(4) 4_565 .
C9 Sm1 C10 97.0(4) 4_565 .
C9 Sm1 C10 29.2(4) . .
C1 Sm1 C10 109.1(4) . 4_565
O1 Sm1 C10 131.3(3) . 4_565
N1 Sm1 C10 138.9(4) . 4_565
N1 Sm1 C10 50.6(4) 4_565 4_565
C8 Sm1 C10 49.5(4) 4_565 4_565
C8 Sm1 C10 126.6(4) . 4_565
C11 Sm1 C10 111.1(4) . 4_565
C11 Sm1 C10 30.0(4) 4_565 4_565
C9 Sm1 C10 29.2(4) 4_565 4_565
C9 Sm1 C10 97.0(4) . 4_565
C10 Sm1 C10 88.6(6) . 4_565
C11 N1 C8 106.4(11) . .
C11 N1 Sm1 78.7(8) . .
C8 N1 Sm1 76.9(7) . .
C2 C1 C2 119.8(17) . 4_565
C2 C1 Sm1 118.7(8) . .
C2 C1 Sm1 118.7(8) 4_565 .
C1 C2 C3 119.0(14) . .
C1 C2 C5 120.5(12) . .
C3 C2 C5 120.3(12) . .
C4 C3 C2 121.1(16) . .
C4 C3 H3A 119.4 . .
C2 C3 H3A 119.4 . .
C3 C4 C3 120(2) . 4_565
C3 C4 H4 120.2 . .
C3 C4 H4 120.2 4_565 .
C8 C5 C6 108.2(11) . .
C8 C5 C2 111.0(11) . .
C6 C5 C2 107.5(11) . .
C8 C5 C7 111.6(11) . .
C6 C5 C7 106.9(11) . .
C2 C5 C7 111.5(11) . .
C5 C6 H6A 109.5 . .
C5 C6 H6B 109.5 . .
H6A C6 H6B 109.5 . .
C5 C6 H6C 109.5 . .
H6A C6 H6C 109.5 . .
H6B C6 H6C 109.5 . .
C5 C7 H7A 109.5 . .
C5 C7 H7B 109.5 . .
H7A C7 H7B 109.5 . .
C5 C7 H7C 109.5 . .
H7A C7 H7C 109.5 . .
H7B C7 H7C 109.5 . .
N1 C8 C9 108.6(11) . .
N1 C8 C5 121.2(11) . .
C9 C8 C5 130.1(12) . .
N1 C8 Sm1 72.0(7) . .
C9 C8 Sm1 79.3(8) . .
C5 C8 Sm1 114.9(8) . .
C10 C9 C8 108.3(12) . .
C10 C9 Sm1 76.0(7) . .
C8 C9 Sm1 70.6(8) . .
C10 C9 H9A 125.6 . .
C8 C9 H9A 125.6 . .
Sm1 C9 H9A 125.6 . .
C9 C10 C11 105.9(11) . .
C9 C10 Sm1 74.7(7) . .
C11 C10 Sm1 71.3(7) . .
C9 C10 H10A 126.7 . .
C11 C10 H10A 126.7 . .
Sm1 C10 H10A 126.7 . .
N1 C11 C10 110.6(11) . .
N1 C11 C12 120.4(11) . .
C10 C11 C12 128.9(12) . .
N1 C11 Sm1 71.1(7) . .
C10 C11 Sm1 78.7(8) . .
C12 C11 Sm1 115.4(8) . .
C14 C12 C15 113.0(12) . .
C14 C12 C13 109.1(12) . .
C15 C12 C13 109.9(12) . .
C14 C12 C11 108.9(12) . .
C15 C12 C11 106.1(10) . .
C13 C12 C11 109.8(11) . .
C12 C13 H13A 109.5 . .
C12 C13 H13B 109.5 . .
H13A C13 H13B 109.5 . .
C12 C13 H13C 109.5 . .
H13A C13 H13C 109.5 . .
H13B C13 H13C 109.5 . .
C12 C14 H14A 109.5 . .
C12 C14 H14B 109.5 . .
H14A C14 H14B 109.5 . .
C12 C14 H14C 109.5 . .
H14A C14 H14C 109.5 . .
H14B C14 H14C 109.5 . .
C17 C15 C16 115.0(14) . .
C17 C15 C12 125.0(13) . .
C16 C15 C12 119.8(12) . .
C15 C16 C15 124.9(18) . 4_565
C15 C16 Sm1 93.6(9) . .
C15 C16 Sm1 93.6(9) 4_565 .
C15 C16 H16 117.5 . .
C15 C16 H16 117.5 4_565 .
Sm1 C16 H16 82.3 . .
C15 C17 C18 124.4(15) . .
C15 C17 H17A 117.8 . .
C18 C17 H17A 117.8 . .
C17 C18 C17 115.9(18) . 4_565
C17 C18 H18 122.1 . .
C17 C18 H18 122.1 4_565 .
C19 O1 C19 104.4(15) . 4_565
C19 O1 Sm1 125.4(8) . .
C19 O1 Sm1 125.4(8) 4_565 .
O1 C19 C20 106.2(14) . .
O1 C19 H19A 110.5 . .
C20 C19 H19A 110.5 . .
O1 C19 H19B 110.5 . .
C20 C19 H19B 110.5 . .
H19A C19 H19B 108.7 . .
C20 C20 C19 107.5(10) 4_565 .
C20 C20 H20A 110.2 4_565 .
C19 C20 H20A 110.2 . .
C20 C20 H20B 110.2 4_565 .
C19 C20 H20B 110.2 . .
H20A C20 H20B 108.5 . .
O2 Sm2 C24 91.2(5) . .
O2 Sm2 N2 84.3(2) . .
C24 Sm2 N2 92.0(2) . .
O2 Sm2 N2 84.3(2) . 4_565
C24 Sm2 N2 92.0(2) . 4_565
N2 Sm2 N2 167.9(5) . 4_565
O2 Sm2 C28 102.6(3) . .
C24 Sm2 C28 67.9(3) . .
N2 Sm2 C28 30.3(3) . .
N2 Sm2 C28 158.7(4) 4_565 .
O2 Sm2 C28 102.6(3) . 4_565
C24 Sm2 C28 67.9(3) . 4_565
N2 Sm2 C28 158.7(4) . 4_565
N2 Sm2 C28 30.3(3) 4_565 4_565
C28 Sm2 C28 129.0(6) . 4_565
O2 Sm2 C31 99.9(3) . .
C24 Sm2 C31 116.9(3) . .
N2 Sm2 C31 30.0(3) . .
N2 Sm2 C31 150.5(4) 4_565 .
C28 Sm2 C31 49.0(4) . .
C28 Sm2 C31 157.0(4) 4_565 .
O2 Sm2 C31 99.9(3) . 4_565
C24 Sm2 C31 116.9(3) . 4_565
N2 Sm2 C31 150.5(4) . 4_565
N2 Sm2 C31 30.0(3) 4_565 4_565
C28 Sm2 C31 157.0(4) . 4_565
C28 Sm2 C31 49.0(4) 4_565 4_565
C31 Sm2 C31 121.6(5) . 4_565
O2 Sm2 C29 132.5(3) . .
C24 Sm2 C29 78.7(4) . .
N2 Sm2 C29 50.4(4) . .
N2 Sm2 C29 141.6(4) 4_565 .
C28 Sm2 C29 30.8(4) . .
C28 Sm2 C29 115.5(4) 4_565 .
C31 Sm2 C29 48.9(4) . .
C31 Sm2 C29 126.2(4) 4_565 .
O2 Sm2 C29 132.5(3) . 4_565
C24 Sm2 C29 78.7(4) . 4_565
N2 Sm2 C29 141.6(4) . 4_565
N2 Sm2 C29 50.4(4) 4_565 4_565
C28 Sm2 C29 115.5(4) . 4_565
C28 Sm2 C29 30.8(4) 4_565 4_565
C31 Sm2 C29 126.2(4) . 4_565
C31 Sm2 C29 48.9(4) 4_565 4_565
C29 Sm2 C29 91.2(6) . 4_565
O2 Sm2 C30 129.7(3) . .
C24 Sm2 C30 107.9(4) . .
N2 Sm2 C30 50.1(4) . .
N2 Sm2 C30 138.4(4) 4_565 .
C28 Sm2 C30 49.4(4) . .
C28 Sm2 C30 127.7(4) 4_565 .
C31 Sm2 C30 30.0(4) . .
C31 Sm2 C30 110.7(4) 4_565 .
C29 Sm2 C30 29.2(4) . .
C29 Sm2 C30 97.2(4) 4_565 .
O2 Sm2 C30 129.7(3) . 4_565
C24 Sm2 C30 107.9(4) . 4_565
N2 Sm2 C30 138.4(4) . 4_565
N2 Sm2 C30 50.1(4) 4_565 4_565
C28 Sm2 C30 127.7(4) . 4_565
C28 Sm2 C30 49.4(4) 4_565 4_565
C31 Sm2 C30 110.7(4) . 4_565
C31 Sm2 C30 30.0(4) 4_565 4_565
C29 Sm2 C30 97.2(4) . 4_565
C29 Sm2 C30 29.2(4) 4_565 4_565
C30 Sm2 C30 88.7(5) . 4_565
C28 N2 C31 108.1(11) . .
C28 N2 Sm2 77.2(7) . .
C31 N2 Sm2 79.3(7) . .
C22 C21 C22 121.1(18) . 4_565
C22 C21 H21 119.5 . .
C22 C21 H21 119.5 4_565 .
C21 C22 C23 120.2(15) . .
C21 C22 H22A 119.9 . .
C23 C22 H22A 119.9 . .
C22 C23 C24 119.7(14) . .
C22 C23 C25 121.5(13) . .
C24 C23 C25 118.5(12) . .
C23 C24 C23 118.9(17) . 4_565
C23 C24 Sm2 120.2(8) . .
C23 C24 Sm2 120.2(8) 4_565 .
C28 C25 C23 114.5(12) . .
C28 C25 C26 110.7(11) . .
C23 C25 C26 108.7(12) . .
C28 C25 C27 109.2(12) . .
C23 C25 C27 108.0(11) . .
C26 C25 C27 105.4(13) . .
C25 C26 H26A 109.5 . .
C25 C26 H26B 109.5 . .
H26A C26 H26B 109.5 . .
C25 C26 H26C 109.5 . .
H26A C26 H26C 109.5 . .
H26B C26 H26C 109.5 . .
C25 C27 H27A 109.5 . .
C25 C27 H27B 109.5 . .
H27A C27 H27B 109.5 . .
C25 C27 H27C 109.5 . .
H27A C27 H27C 109.5 . .
H27B C27 H27C 109.5 . .
N2 C28 C29 108.9(11) . .
N2 C28 C25 125.6(11) . .
C29 C28 C25 125.4(13) . .
N2 C28 Sm2 72.5(7) . .
C29 C28 Sm2 79.3(8) . .
C25 C28 Sm2 114.0(9) . .
C30 C29 C28 106.8(13) . .
C30 C29 Sm2 77.0(8) . .
C28 C29 Sm2 69.9(8) . .
C30 C29 H29A 126.2 . .
C28 C29 H29A 126.2 . .
Sm2 C29 H29A 126.2 . .
C29 C30 C31 106.0(12) . .
C29 C30 Sm2 73.7(8) . .
C31 C30 Sm2 70.5(7) . .
C29 C30 H30A 126.7 . .
C31 C30 H30A 126.7 . .
Sm2 C30 H30A 126.7 . .
N2 C31 C30 110.1(11) . .
N2 C31 C32 121.2(11) . .
C30 C31 C32 128.7(11) . .
N2 C31 Sm2 70.7(7) . .
C30 C31 Sm2 79.5(8) . .
C32 C31 Sm2 116.4(8) . .
C34 C32 C35 112.6(12) . .
C34 C32 C31 108.9(11) . .
C35 C32 C31 109.6(11) . .
C34 C32 C33 108.8(13) . .
C35 C32 C33 108.3(11) . .
C31 C32 C33 108.6(11) . .
C32 C33 H33A 109.5 . .
C32 C33 H33B 109.5 . .
H33A C33 H33B 109.5 . .
C32 C33 H33C 109.5 . .
H33A C33 H33C 109.5 . .
H33B C33 H33C 109.5 . .
C32 C34 H34A 109.5 . .
C32 C34 H34B 109.5 . .
H34A C34 H34B 109.5 . .
C32 C34 H34C 109.5 . .
H34A C34 H34C 109.5 . .
H34B C34 H34C 109.5 . .
C36 C35 C38 117.0(14) . .
C36 C35 C32 123.7(13) . .
C38 C35 C32 119.3(13) . .
C37 C36 C35 118.5(15) . .
C37 C36 H36A 120.8 . .
C35 C36 H36A 120.8 . .
C36 C37 C36 124.8(19) . 4_565
C36 C37 H37 117.6 . .
C36 C37 H37 117.6 4_565 .
C35 C38 C35 123.1(18) . 4_565
C35 C38 Sm2 96.4(9) . .
C35 C38 Sm2 96.4(9) 4_565 .
C35 C38 H38 118.4 . .
C35 C38 H38 118.4 4_565 .
Sm2 C38 H38 76.4 . .
C39 O2 C39 98.0(15) . 4_565
C39 O2 Sm2 131.0(8) . .
C39 O2 Sm2 131.0(8) 4_565 .
C40 C39 O2 114.5(15) . .
C40 C39 H39A 108.6 . .
O2 C39 H39A 108.6 . .
C40 C39 H39B 108.6 . .
O2 C39 H39B 108.6 . .
H39A C39 H39B 107.6 . .
C40 C40 C39 106.5(11) 4_565 .
C40 C40 H40A 110.4 4_565 .
C39 C40 H40A 110.4 . .
C40 C40 H40B 110.4 4_565 .
C39 C40 H40B 110.4 . .
H40A C40 H40B 108.6 . .

loop_
_geom_bond_atom_site_label_1
_geom_bond_atom_site_label_2
_geom_bond_distance
_geom_bond_site_symmetry_2
Sm1 C1 2.425(17) .
Sm1 O1 2.457(11) .
Sm1 N1 2.564(11) .
Sm1 N1 2.564(11) 4_565
Sm1 C8 2.626(14) 4_565
Sm1 C8 2.626(14) .
Sm1 C11 2.658(13) .
Sm1 C11 2.658(13) 4_565
Sm1 C9 2.736(13) 4_565
Sm1 C9 2.736(13) .
Sm1 C10 2.753(12) .
Sm1 C10 2.753(12) 4_565
N1 C11 1.367(16) .
N1 C8 1.391(16) .
C1 C2 1.391(15) .
C1 C2 1.391(15) 4_565
C2 C3 1.398(18) .
C2 C5 1.554(19) .
C3 C4 1.364(17) .
C3 H3A 0.9500 .
C4 C3 1.364(17) 4_565
C4 H4 0.9500 .
C5 C8 1.499(18) .
C5 C6 1.554(18) .
C5 C7 1.575(18) .
C6 H6A 0.9800 .
C6 H6B 0.9800 .
C6 H6C 0.9800 .
C7 H7A 0.9800 .
C7 H7B 0.9800 .
C7 H7C 0.9800 .
C8 C9 1.397(17) .
C9 C10 1.385(17) .
C9 H9A 1.0000 .
C10 C11 1.402(17) .
C10 H10A 1.0000 .
C11 C12 1.556(18) .
C12 C14 1.51(2) .
C12 C15 1.51(2) .
C12 C13 1.550(18) .
C13 H13A 0.9800 .
C13 H13B 0.9800 .
C13 H13C 0.9800 .
C14 H14A 0.9800 .
C14 H14B 0.9800 .
C14 H14C 0.9800 .
C15 C17 1.401(18) .
C15 C16 1.407(16) .
C16 C15 1.407(16) 4_565
C16 H16 0.9500 .
C17 C18 1.405(18) .
C17 H17A 0.9500 .
C18 C17 1.405(18) 4_565
C18 H18 0.9500 .
O1 C19 1.464(16) .
O1 C19 1.464(16) 4_565
C19 C20 1.47(2) .
C19 H19A 0.9900 .
C19 H19B 0.9900 .
C20 C20 1.43(4) 4_565
C20 H20A 0.9900 .
C20 H20B 0.9900 .
Sm2 O2 2.392(11) .
Sm2 C24 2.437(18) .
Sm2 N2 2.577(11) .
Sm2 N2 2.577(11) 4_565
Sm2 C28 2.634(14) .
Sm2 C28 2.634(14) 4_565
Sm2 C31 2.683(13) .
Sm2 C31 2.683(13) 4_565
Sm2 C29 2.757(14) .
Sm2 C29 2.757(14) 4_565
Sm2 C30 2.799(13) .
Sm2 C30 2.799(13) 4_565
N2 C28 1.363(16) .
N2 C31 1.364(15) .
C21 C22 1.381(17) .
C21 C22 1.381(17) 4_565
C21 H21 0.9500 .
C22 C23 1.383(18) .
C22 H22A 0.9500 .
C23 C24 1.419(16) .
C23 C25 1.550(19) .
C24 C23 1.419(16) 4_565
C25 C28 1.465(18) .
C25 C26 1.551(19) .
C25 C27 1.563(19) .
C26 H26A 0.9800 .
C26 H26B 0.9800 .
C26 H26C 0.9800 .
C27 H27A 0.9800 .
C27 H27B 0.9800 .
C27 H27C 0.9800 .
C28 C29 1.435(18) .
C29 C30 1.401(19) .
C29 H29A 1.0000 .
C30 C31 1.421(17) .
C30 H30A 1.0000 .
C31 C32 1.543(18) .
C32 C34 1.500(19) .
C32 C35 1.521(19) .
C32 C33 1.578(19) .
C33 H33A 0.9800 .
C33 H33B 0.9800 .
C33 H33C 0.9800 .
C34 H34A 0.9800 .
C34 H34B 0.9800 .
C34 H34C 0.9800 .
C35 C36 1.392(18) .
C35 C38 1.423(16) .
C36 C37 1.387(17) .
C36 H36A 0.9500 .
C37 C36 1.387(17) 4_565
C37 H37 0.9500 .
C38 C35 1.423(16) 4_565
C38 H38 0.9500 .
O2 C39 1.47(2) .
O2 C39 1.47(2) 4_565
C39 C40 1.446(16) .
C39 H39A 0.9900 .
C39 H39B 0.9900 .
C40 C40 1.39(4) 4_565
C40 H40A 0.9900 .
C40 H40B 0.9900 .

loop_
_geom_torsion_atom_site_label_1
_geom_torsion_atom_site_label_2
_geom_torsion_atom_site_label_3
_geom_torsion_atom_site_label_4
_geom_torsion
_geom_torsion_site_symmetry_1
_geom_torsion_site_symmetry_4
C1 Sm1 N1 C11 -149.5(8) . .
O1 Sm1 N1 C11 125.2(7) . .
N1 Sm1 N1 C11 111(2) 4_565 .
C8 Sm1 N1 C11 -127.8(10) 4_565 .
C8 Sm1 N1 C11 -110.0(10) . .
C11 Sm1 N1 C11 21.1(9) 4_565 .
C9 Sm1 N1 C11 -74.5(9) 4_565 .
C9 Sm1 N1 C11 -73.5(7) . .
C10 Sm1 N1 C11 -35.3(7) . .
C10 Sm1 N1 C11 -28.3(9) 4_565 .
C1 Sm1 N1 C8 -39.4(8) . .
O1 Sm1 N1 C8 -124.8(8) . .
N1 Sm1 N1 C8 -139(2) 4_565 .
C8 Sm1 N1 C8 -17.8(10) 4_565 .
C11 Sm1 N1 C8 110.0(10) . .
C11 Sm1 N1 C8 131.1(9) 4_565 .
C9 Sm1 N1 C8 35.5(10) 4_565 .
C9 Sm1 N1 C8 36.5(7) . .
C10 Sm1 N1 C8 74.7(8) . .
C10 Sm1 N1 C8 81.7(9) 4_565 .
O1 Sm1 C1 C2 80.5(12) . .
N1 Sm1 C1 C2 -3.7(12) . .
N1 Sm1 C1 C2 164.6(12) 4_565 .
C8 Sm1 C1 C2 -174.6(14) 4_565 .
C8 Sm1 C1 C2 -24.5(11) . .
C11 Sm1 C1 C2 -20.3(14) . .
C11 Sm1 C1 C2 -178.7(11) 4_565 .
C9 Sm1 C1 C2 -145.9(13) 4_565 .
C9 Sm1 C1 C2 -53.1(12) . .
C10 Sm1 C1 C2 -51.9(13) . .
C10 Sm1 C1 C2 -147.2(12) 4_565 .
O1 Sm1 C1 C2 -80.5(12) . 4_565
N1 Sm1 C1 C2 -164.6(12) . 4_565
N1 Sm1 C1 C2 3.7(12) 4_565 4_565
C8 Sm1 C1 C2 24.5(11) 4_565 4_565
C8 Sm1 C1 C2 174.6(14) . 4_565
C11 Sm1 C1 C2 178.7(11) . 4_565
C11 Sm1 C1 C2 20.3(14) 4_565 4_565
C9 Sm1 C1 C2 53.1(12) 4_565 4_565
C9 Sm1 C1 C2 145.9(13) . 4_565
C10 Sm1 C1 C2 147.2(12) . 4_565
C10 Sm1 C1 C2 51.9(13) 4_565 4_565
C2 C1 C2 C3 4(2) 4_565 .
Sm1 C1 C2 C3 -157.0(10) . .
C2 C1 C2 C5 -171.5(10) 4_565 .
Sm1 C1 C2 C5 27.7(17) . .
C1 C2 C3 C4 -4(2) . .
C5 C2 C3 C4 171.7(15) . .
C2 C3 C4 C3 3(3) . 4_565
C1 C2 C5 C8 -7.5(17) . .
C3 C2 C5 C8 177.3(11) . .
C1 C2 C5 C6 110.6(14) . .
C3 C2 C5 C6 -64.6(15) . .
C1 C2 C5 C7 -132.6(14) . .
C3 C2 C5 C7 52.2(15) . .
C11 N1 C8 C9 2.2(14) . .
Sm1 N1 C8 C9 -71.7(10) . .
C11 N1 C8 C5 -177.5(12) . .
Sm1 N1 C8 C5 108.7(11) . .
C11 N1 C8 Sm1 73.8(9) . .
C6 C5 C8 N1 145.2(12) . .
C2 C5 C8 N1 -97.2(14) . .
C7 C5 C8 N1 27.9(17) . .
C6 C5 C8 C9 -34.3(19) . .
C2 C5 C8 C9 83.3(17) . .
C7 C5 C8 C9 -151.6(14) . .
C6 C5 C8 Sm1 -131.5(10) . .
C2 C5 C8 Sm1 -13.8(12) . .
C7 C5 C8 Sm1 111.2(10) . .
C1 Sm1 C8 N1 136.5(9) . .
O1 Sm1 C8 N1 56.6(7) . .
N1 Sm1 C8 N1 160.1(11) 4_565 .
C8 Sm1 C8 N1 171.4(5) 4_565 .
C11 Sm1 C8 N1 -38.6(7) . .
C11 Sm1 C8 N1 -118.2(11) 4_565 .
C9 Sm1 C8 N1 -156.6(7) 4_565 .
C9 Sm1 C8 N1 -113.8(11) . .
C10 Sm1 C8 N1 -78.4(8) . .
C10 Sm1 C8 N1 -125.9(7) 4_565 .
C1 Sm1 C8 C9 -109.7(9) . .
O1 Sm1 C8 C9 170.4(7) . .
N1 Sm1 C8 C9 113.8(11) . .
N1 Sm1 C8 C9 -86.1(11) 4_565 .
C8 Sm1 C8 C9 -74.9(10) 4_565 .
C11 Sm1 C8 C9 75.2(8) . .
C11 Sm1 C8 C9 -4.4(15) 4_565 .
C9 Sm1 C8 C9 -42.9(8) 4_565 .
C10 Sm1 C8 C9 35.4(7) . .
C10 Sm1 C8 C9 -12.1(9) 4_565 .
C1 Sm1 C8 C5 19.8(9) . .
O1 Sm1 C8 C5 -60.1(9) . .
N1 Sm1 C8 C5 -116.8(12) . .
N1 Sm1 C8 C5 43.3(14) 4_565 .
C8 Sm1 C8 C5 54.6(12) 4_565 .
C11 Sm1 C8 C5 -155.3(11) . .
C11 Sm1 C8 C5 125.0(11) 4_565 .
C9 Sm1 C8 C5 86.6(9) 4_565 .
C9 Sm1 C8 C5 129.5(13) . .
C10 Sm1 C8 C5 164.9(11) . .
C10 Sm1 C8 C5 117.4(9) 4_565 .
N1 C8 C9 C10 -0.5(15) . .
C5 C8 C9 C10 179.0(13) . .
Sm1 C8 C9 C10 -67.3(10) . .
N1 C8 C9 Sm1 66.7(9) . .
C5 C8 C9 Sm1 -113.7(15) . .
C1 Sm1 C9 C10 177.6(8) . .
O1 Sm1 C9 C10 102.9(8) . .
N1 Sm1 C9 C10 77.8(8) . .
N1 Sm1 C9 C10 -103.7(9) 4_565 .
C8 Sm1 C9 C10 -122.8(8) 4_565 .
C8 Sm1 C9 C10 115.5(12) . .
C11 Sm1 C9 C10 37.7(8) . .
C11 Sm1 C9 C10 -66.7(9) 4_565 .
C9 Sm1 C9 C10 -102.9(8) 4_565 .
C10 Sm1 C9 C10 -74.2(9) 4_565 .
C1 Sm1 C9 C8 62.0(8) . .
O1 Sm1 C9 C8 -12.6(10) . .
N1 Sm1 C9 C8 -37.8(7) . .
N1 Sm1 C9 C8 140.8(8) 4_565 .
C8 Sm1 C9 C8 121.6(9) 4_565 .
C11 Sm1 C9 C8 -77.8(8) . .
C11 Sm1 C9 C8 177.8(7) 4_565 .
C9 Sm1 C9 C8 141.6(6) 4_565 .
C10 Sm1 C9 C8 -115.5(12) . .
C10 Sm1 C9 C8 170.2(8) 4_565 .
C8 C9 C10 C11 -1.3(15) . .
Sm1 C9 C10 C11 -64.9(9) . .
C8 C9 C10 Sm1 63.7(9) . .
C1 Sm1 C10 C9 -2.5(9) . .
O1 Sm1 C10 C9 -103.7(8) . .
N1 Sm1 C10 C9 -77.4(8) . .
N1 Sm1 C10 C9 112.6(8) 4_565 .
C8 Sm1 C10 C9 73.1(9) 4_565 .
C8 Sm1 C10 C9 -36.5(7) . .
C11 Sm1 C10 C9 -113.1(12) . .
C11 Sm1 C10 C9 127.4(8) 4_565 .
C9 Sm1 C10 C9 79.1(9) 4_565 .
C10 Sm1 C10 C9 107.2(7) 4_565 .
C1 Sm1 C10 C11 110.6(8) . .
O1 Sm1 C10 C11 9.4(10) . .
N1 Sm1 C10 C11 35.7(7) . .
N1 Sm1 C10 C11 -134.3(8) 4_565 .
C8 Sm1 C10 C11 -173.8(8) 4_565 .
C8 Sm1 C10 C11 76.6(9) . .
C11 Sm1 C10 C11 -119.4(10) 4_565 .
C9 Sm1 C10 C11 -167.7(8) 4_565 .
C9 Sm1 C10 C11 113.1(12) . .
C10 Sm1 C10 C11 -139.7(7) 4_565 .
C8 N1 C11 C10 -3.0(15) . .
Sm1 N1 C11 C10 69.5(10) . .
C8 N1 C11 C12 178.6(12) . .
Sm1 N1 C11 C12 -108.9(11) . .
C8 N1 C11 Sm1 -72.5(8) . .
C9 C10 C11 N1 2.7(16) . .
Sm1 C10 C11 N1 -64.6(9) . .
C9 C10 C11 C12 -179.0(13) . .
Sm1 C10 C11 C12 113.6(14) . .
C9 C10 C11 Sm1 67.3(9) . .
C1 Sm1 C11 N1 34.7(9) . .
O1 Sm1 C11 N1 -56.2(7) . .
N1 Sm1 C11 N1 -155.9(10) 4_565 .
C8 Sm1 C11 N1 129.0(10) 4_565 .
C8 Sm1 C11 N1 39.7(7) . .
C11 Sm1 C11 N1 -168.4(5) 4_565 .
C9 Sm1 C11 N1 131.8(7) 4_565 .
C9 Sm1 C11 N1 79.9(8) . .
C10 Sm1 C11 N1 116.6(11) . .
C10 Sm1 C11 N1 160.5(7) 4_565 .
C1 Sm1 C11 C10 -82.0(9) . .
O1 Sm1 C11 C10 -172.8(8) . .
N1 Sm1 C11 C10 -116.6(11) . .
N1 Sm1 C11 C10 87.4(11) 4_565 .
C8 Sm1 C11 C10 12.4(15) 4_565 .
C8 Sm1 C11 C10 -76.9(9) . .
C11 Sm1 C11 C10 75.0(10) 4_565 .
C9 Sm1 C11 C10 15.2(10) 4_565 .
C9 Sm1 C11 C10 -36.7(7) . .
C10 Sm1 C11 C10 43.9(8) 4_565 .
C1 Sm1 C11 C12 150.1(9) . .
O1 Sm1 C11 C12 59.3(9) . .
N1 Sm1 C11 C12 115.5(12) . .
N1 Sm1 C11 C12 -40.5(13) 4_565 .
C8 Sm1 C11 C12 -115.5(11) 4_565 .
C8 Sm1 C11 C12 155.2(11) . .
C11 Sm1 C11 C12 -52.9(12) 4_565 .
C9 Sm1 C11 C12 -112.7(9) 4_565 .
C9 Sm1 C11 C12 -164.6(11) . .
C10 Sm1 C11 C12 -127.9(13) . .
C10 Sm1 C11 C12 -84.0(9) 4_565 .
N1 C11 C12 C14 -41.9(17) . .
C10 C11 C12 C14 140.0(15) . .
Sm1 C11 C12 C14 -124.0(10) . .
N1 C11 C12 C15 80.0(15) . .
C10 C11 C12 C15 -98.1(16) . .
Sm1 C11 C12 C15 -2.1(13) . .
N1 C11 C12 C13 -161.3(13) . .
C10 C11 C12 C13 21(2) . .
Sm1 C11 C12 C13 116.6(11) . .
C14 C12 C15 C17 0.8(18) . .
C13 C12 C15 C17 122.9(13) . .
C11 C12 C15 C17 -118.5(13) . .
C14 C12 C15 C16 177.2(13) . .
C13 C12 C15 C16 -60.7(16) . .
C11 C12 C15 C16 58.0(16) . .
C17 C15 C16 C15 7(2) . 4_565
C12 C15 C16 C15 -169.4(11) . 4_565
C17 C15 C16 Sm1 104.3(10) . .
C12 C15 C16 Sm1 -72.5(12) . .
O1 Sm1 C16 C15 -62.7(9) . .
N1 Sm1 C16 C15 21.7(9) . .
N1 Sm1 C16 C15 -147.0(10) 4_565 .
C8 Sm1 C16 C15 -164.4(8) 4_565 .
C8 Sm1 C16 C15 39.1(11) . .
C11 Sm1 C16 C15 41.8(8) . .
C11 Sm1 C16 C15 -167.1(11) 4_565 .
C9 Sm1 C16 C15 165.0(9) 4_565 .
C9 Sm1 C16 C15 69.7(10) . .
C10 Sm1 C16 C15 71.3(9) . .
C10 Sm1 C16 C15 163.3(10) 4_565 .
O1 Sm1 C16 C15 62.7(9) . 4_565
N1 Sm1 C16 C15 147.0(10) . 4_565
N1 Sm1 C16 C15 -21.7(9) 4_565 4_565
C8 Sm1 C16 C15 -39.1(11) 4_565 4_565
C8 Sm1 C16 C15 164.4(8) . 4_565
C11 Sm1 C16 C15 167.1(11) . 4_565
C11 Sm1 C16 C15 -41.8(8) 4_565 4_565
C9 Sm1 C16 C15 -69.7(10) 4_565 4_565
C9 Sm1 C16 C15 -165.0(9) . 4_565
C10 Sm1 C16 C15 -163.3(10) . 4_565
C10 Sm1 C16 C15 -71.3(9) 4_565 4_565
C16 C15 C17 C18 -4(2) . .
C12 C15 C17 C18 173.0(15) . .
C15 C17 C18 C17 0(3) . 4_565
C1 Sm1 O1 C19 -75.9(13) . .
N1 Sm1 O1 C19 15.6(13) . .
N1 Sm1 O1 C19 -167.3(13) 4_565 .
C8 Sm1 O1 C19 -141.6(13) 4_565 .
C8 Sm1 O1 C19 -10.1(14) . .
C11 Sm1 O1 C19 40.5(14) . .
C11 Sm1 O1 C19 167.8(13) 4_565 .
C9 Sm1 O1 C19 -148.1(12) 4_565 .
C9 Sm1 O1 C19 -3.6(15) . .
C10 Sm1 O1 C19 35.7(15) . .
C10 Sm1 O1 C19 172.6(12) 4_565 .
C1 Sm1 O1 C19 75.9(13) . 4_565
N1 Sm1 O1 C19 167.3(13) . 4_565
N1 Sm1 O1 C19 -15.6(13) 4_565 4_565
C8 Sm1 O1 C19 10.1(14) 4_565 4_565
C8 Sm1 O1 C19 141.6(13) . 4_565
C11 Sm1 O1 C19 -167.8(13) . 4_565
C11 Sm1 O1 C19 -40.5(14) 4_565 4_565
C9 Sm1 O1 C19 3.6(15) 4_565 4_565
C9 Sm1 O1 C19 148.1(12) . 4_565
C10 Sm1 O1 C19 -172.6(12) . 4_565
C10 Sm1 O1 C19 -35.7(15) 4_565 4_565
C19 O1 C19 C20 28(3) 4_565 .
Sm1 O1 C19 C20 -175.7(11) . .
O1 C19 C20 C20 -17.4(16) . 4_565
O2 Sm2 N2 C28 -127.2(7) . .
C24 Sm2 N2 C28 -36.2(8) . .
N2 Sm2 N2 C28 -146(2) 4_565 .
C28 Sm2 N2 C28 -17.0(10) 4_565 .
C31 Sm2 N2 C28 111.6(10) . .
C31 Sm2 N2 C28 132.8(8) 4_565 .
C29 Sm2 N2 C28 37.4(7) . .
C29 Sm2 N2 C28 38.1(9) 4_565 .
C30 Sm2 N2 C28 75.6(8) . .
C30 Sm2 N2 C28 84.1(8) 4_565 .
O2 Sm2 N2 C31 121.2(8) . .
C24 Sm2 N2 C31 -147.8(8) . .
N2 Sm2 N2 C31 103(2) 4_565 .
C28 Sm2 N2 C31 -111.6(10) . .
C28 Sm2 N2 C31 -128.6(10) 4_565 .
C31 Sm2 N2 C31 21.3(8) 4_565 .
C29 Sm2 N2 C31 -74.2(8) . .
C29 Sm2 N2 C31 -73.4(9) 4_565 .
C30 Sm2 N2 C31 -35.9(7) . .
C30 Sm2 N2 C31 -27.5(9) 4_565 .
C22 C21 C22 C23 -4(3) 4_565 .
C21 C22 C23 C24 1(2) . .
C21 C22 C23 C25 176.1(13) . .
C22 C23 C24 C23 1(2) . 4_565
C25 C23 C24 C23 -173.8(10) . 4_565
C22 C23 C24 Sm2 -169.5(10) . .
C25 C23 C24 Sm2 15.4(17) . .
O2 Sm2 C24 C23 85.3(12) . .
N2 Sm2 C24 C23 1.0(12) . .
N2 Sm2 C24 C23 169.7(12) 4_565 .
C28 Sm2 C24 C23 -17.7(11) . .
C28 Sm2 C24 C23 -171.6(13) 4_565 .
C31 Sm2 C24 C23 -16.4(14) . .
C31 Sm2 C24 C23 -173.0(10) 4_565 .
C29 Sm2 C24 C23 -47.9(12) . .
C29 Sm2 C24 C23 -141.4(13) 4_565 .
C30 Sm2 C24 C23 -47.4(13) . .
C30 Sm2 C24 C23 -141.9(11) 4_565 .
O2 Sm2 C24 C23 -85.3(12) . 4_565
N2 Sm2 C24 C23 -169.7(12) . 4_565
N2 Sm2 C24 C23 -1.0(12) 4_565 4_565
C28 Sm2 C24 C23 171.6(13) . 4_565
C28 Sm2 C24 C23 17.7(11) 4_565 4_565
C31 Sm2 C24 C23 173.0(10) . 4_565
C31 Sm2 C24 C23 16.4(14) 4_565 4_565
C29 Sm2 C24 C23 141.4(13) . 4_565
C29 Sm2 C24 C23 47.9(12) 4_565 4_565
C30 Sm2 C24 C23 141.9(11) . 4_565
C30 Sm2 C24 C23 47.4(13) 4_565 4_565
C22 C23 C25 C28 -171.8(12) . .
C24 C23 C25 C28 3.1(18) . .
C22 C23 C25 C26 63.9(16) . .
C24 C23 C25 C26 -121.2(14) . .
C22 C23 C25 C27 -50.0(17) . .
C24 C23 C25 C27 125.0(14) . .
C31 N2 C28 C29 2.3(14) . .
Sm2 N2 C28 C29 -71.7(10) . .
C31 N2 C28 C25 -178.5(13) . .
Sm2 N2 C28 C25 107.5(13) . .
C31 N2 C28 Sm2 74.0(8) . .
C23 C25 C28 N2 -103.1(15) . .
C26 C25 C28 N2 20(2) . .
C27 C25 C28 N2 135.7(14) . .
C23 C25 C28 C29 76.0(17) . .
C26 C25 C28 C29 -160.7(14) . .
C27 C25 C28 C29 -45.2(19) . .
C23 C25 C28 Sm2 -17.9(14) . .
C26 C25 C28 Sm2 105.3(12) . .
C27 C25 C28 Sm2 -139.1(10) . .
O2 Sm2 C28 N2 54.3(7) . .
C24 Sm2 C28 N2 140.4(8) . .
N2 Sm2 C28 N2 161.2(11) 4_565 .
C28 Sm2 C28 N2 172.1(5) 4_565 .
C31 Sm2 C28 N2 -38.0(6) . .
C31 Sm2 C28 N2 -112.5(11) 4_565 .
C29 Sm2 C28 N2 -113.9(11) . .
C29 Sm2 C28 N2 -154.9(6) 4_565 .
C30 Sm2 C28 N2 -77.9(7) . .
C30 Sm2 C28 N2 -123.5(7) 4_565 .
O2 Sm2 C28 C29 168.2(8) . .
C24 Sm2 C28 C29 -105.7(9) . .
N2 Sm2 C28 C29 113.9(11) . .
N2 Sm2 C28 C29 -84.9(12) 4_565 .
C28 Sm2 C28 C29 -73.9(10) 4_565 .
C31 Sm2 C28 C29 76.0(8) . .
C31 Sm2 C28 C29 1.5(15) 4_565 .
C29 Sm2 C28 C29 -40.9(8) 4_565 .
C30 Sm2 C28 C29 36.1(8) . .
C30 Sm2 C28 C29 -9.5(10) 4_565 .
O2 Sm2 C28 C25 -67.6(10) . .
C24 Sm2 C28 C25 18.5(9) . .
N2 Sm2 C28 C25 -121.9(12) . .
N2 Sm2 C28 C25 39.3(15) 4_565 .
C28 Sm2 C28 C25 50.2(12) 4_565 .
C31 Sm2 C28 C25 -159.8(11) . .
C31 Sm2 C28 C25 125.7(11) 4_565 .
C29 Sm2 C28 C25 124.2(14) . .
C29 Sm2 C28 C25 83.3(10) 4_565 .
C30 Sm2 C28 C25 160.3(11) . .
C30 Sm2 C28 C25 114.6(9) 4_565 .
N2 C28 C29 C30 -1.7(15) . .
C25 C28 C29 C30 179.1(13) . .
Sm2 C28 C29 C30 -68.9(10) . .
N2 C28 C29 Sm2 67.2(9) . .
C25 C28 C29 Sm2 -112.0(14) . .
O2 Sm2 C29 C30 97.8(9) . .
C24 Sm2 C29 C30 179.0(9) . .
N2 Sm2 C29 C30 76.8(9) . .
N2 Sm2 C29 C30 -102.2(9) 4_565 .
C28 Sm2 C29 C30 113.5(12) . .
C28 Sm2 C29 C30 -122.3(8) 4_565 .
C31 Sm2 C29 C30 37.2(7) . .
C31 Sm2 C29 C30 -65.8(9) 4_565 .
C29 Sm2 C29 C30 -102.7(8) 4_565 .
C30 Sm2 C29 C30 -74.1(9) 4_565 .
O2 Sm2 C29 C28 -15.7(11) . .
C24 Sm2 C29 C28 65.5(8) . .
N2 Sm2 C29 C28 -36.7(7) . .
N2 Sm2 C29 C28 144.3(8) 4_565 .
C28 Sm2 C29 C28 124.1(10) 4_565 .
C31 Sm2 C29 C28 -76.3(9) . .
C31 Sm2 C29 C28 -179.3(7) 4_565 .
C29 Sm2 C29 C28 143.7(7) 4_565 .
C30 Sm2 C29 C28 -113.5(12) . .
C30 Sm2 C29 C28 172.4(8) 4_565 .
C28 C29 C30 C31 0.5(15) . .
Sm2 C29 C30 C31 -63.5(9) . .
C28 C29 C30 Sm2 64.1(9) . .
O2 Sm2 C30 C29 -108.4(9) . .
C24 Sm2 C30 C29 -1.0(9) . .
N2 Sm2 C30 C29 -78.2(9) . .
N2 Sm2 C30 C29 113.8(9) 4_565 .
C28 Sm2 C30 C29 -38.1(8) . .
C28 Sm2 C30 C29 74.5(9) 4_565 .
C31 Sm2 C30 C29 -114.1(12) . .
C31 Sm2 C30 C29 128.1(8) 4_565 .
C29 Sm2 C30 C29 79.4(9) 4_565 .
C30 Sm2 C30 C29 107.4(8) 4_565 .
O2 Sm2 C30 C31 5.7(10) . .
C24 Sm2 C30 C31 113.0(8) . .
N2 Sm2 C30 C31 35.9(7) . .
N2 Sm2 C30 C31 -132.1(7) 4_565 .
C28 Sm2 C30 C31 76.0(8) . .
C28 Sm2 C30 C31 -171.4(7) 4_565 .
C31 Sm2 C30 C31 -117.8(9) 4_565 .
C29 Sm2 C30 C31 114.1(11) . .
C29 Sm2 C30 C31 -166.5(7) 4_565 .
C30 Sm2 C30 C31 -138.5(6) 4_565 .
C28 N2 C31 C30 -2.0(14) . .
Sm2 N2 C31 C30 70.6(10) . .
C28 N2 C31 C32 177.7(12) . .
Sm2 N2 C31 C32 -109.8(11) . .
C28 N2 C31 Sm2 -72.6(8) . .
C29 C30 C31 N2 0.9(15) . .
Sm2 C30 C31 N2 -64.9(9) . .
C29 C30 C31 C32 -178.7(13) . .
Sm2 C30 C31 C32 115.5(14) . .
C29 C30 C31 Sm2 65.8(9) . .
O2 Sm2 C31 N2 -59.7(7) . .
C24 Sm2 C31 N2 36.7(9) . .
N2 Sm2 C31 N2 -155.6(10) 4_565 .
C28 Sm2 C31 N2 38.4(7) . .
C28 Sm2 C31 N2 133.4(11) 4_565 .
C31 Sm2 C31 N2 -167.9(5) 4_565 .
C29 Sm2 C31 N2 79.6(8) . .
C29 Sm2 C31 N2 132.5(7) 4_565 .
C30 Sm2 C31 N2 115.8(11) . .
C30 Sm2 C31 N2 160.9(7) 4_565 .
O2 Sm2 C31 C30 -175.5(8) . .
C24 Sm2 C31 C30 -79.1(9) . .
N2 Sm2 C31 C30 -115.8(11) . .
N2 Sm2 C31 C30 88.6(10) 4_565 .
C28 Sm2 C31 C30 -77.4(8) . .
C28 Sm2 C31 C30 17.6(14) 4_565 .
C31 Sm2 C31 C30 76.3(9) 4_565 .
C29 Sm2 C31 C30 -36.2(7) . .
C29 Sm2 C31 C30 16.7(9) 4_565 .
C30 Sm2 C31 C30 45.1(7) 4_565 .
O2 Sm2 C31 C32 56.3(9) . .
C24 Sm2 C31 C32 152.8(9) . .
N2 Sm2 C31 C32 116.1(12) . .
N2 Sm2 C31 C32 -39.5(13) 4_565 .
C28 Sm2 C31 C32 154.5(11) . .
C28 Sm2 C31 C32 -110.5(12) 4_565 .
C31 Sm2 C31 C32 -51.8(11) 4_565 .
C29 Sm2 C31 C32 -164.3(11) . .
C29 Sm2 C31 C32 -111.4(9) 4_565 .
C30 Sm2 C31 C32 -128.1(13) . .
C30 Sm2 C31 C32 -83.0(9) 4_565 .
N2 C31 C32 C34 -38.9(17) . .
C30 C31 C32 C34 140.7(14) . .
Sm2 C31 C32 C34 -121.5(11) . .
N2 C31 C32 C35 84.6(14) . .
C30 C31 C32 C35 -95.8(16) . .
Sm2 C31 C32 C35 2.1(13) . .
N2 C31 C32 C33 -157.3(12) . .
C30 C31 C32 C33 22.3(18) . .
Sm2 C31 C32 C33 120.2(10) . .
C34 C32 C35 C36 -9.2(18) . .
C31 C32 C35 C36 -130.5(13) . .
C33 C32 C35 C36 111.2(15) . .
C34 C32 C35 C38 171.4(13) . .
C31 C32 C35 C38 50.0(17) . .
C33 C32 C35 C38 -68.2(17) . .
C38 C35 C36 C37 -5(2) . .
C32 C35 C36 C37 175.1(14) . .
C35 C36 C37 C36 -1(3) . 4_565
C36 C35 C38 C35 13(3) . 4_565
C32 C35 C38 C35 -168.0(11) . 4_565
C36 C35 C38 Sm2 114.6(11) . .
C32 C35 C38 Sm2 -66.0(13) . .
O2 Sm2 C38 C35 -62.2(10) . .
N2 Sm2 C38 C35 22.2(10) . .
N2 Sm2 C38 C35 -146.7(10) 4_565 .
C28 Sm2 C38 C35 39.4(11) . .
C28 Sm2 C38 C35 -163.9(9) 4_565 .
C31 Sm2 C38 C35 41.2(9) . .
C31 Sm2 C38 C35 -165.7(12) 4_565 .
C29 Sm2 C38 C35 70.4(11) . .
C29 Sm2 C38 C35 165.1(10) 4_565 .
C30 Sm2 C38 C35 71.3(9) . .
C30 Sm2 C38 C35 164.2(11) 4_565 .
O2 Sm2 C38 C35 62.2(10) . 4_565
N2 Sm2 C38 C35 146.7(10) . 4_565
N2 Sm2 C38 C35 -22.2(10) 4_565 4_565
C28 Sm2 C38 C35 163.9(9) . 4_565
C28 Sm2 C38 C35 -39.4(11) 4_565 4_565
C31 Sm2 C38 C35 165.7(12) . 4_565
C31 Sm2 C38 C35 -41.2(9) 4_565 4_565
C29 Sm2 C38 C35 -165.1(10) . 4_565
C29 Sm2 C38 C35 -70.4(11) 4_565 4_565
C30 Sm2 C38 C35 -164.2(11) . 4_565
C30 Sm2 C38 C35 -71.3(10) 4_565 4_565
C24 Sm2 O2 C39 -89.2(19) . .
N2 Sm2 O2 C39 2.7(18) . .
N2 Sm2 O2 C39 178.9(19) 4_565 .
C28 Sm2 O2 C39 -21.6(19) . .
C28 Sm2 O2 C39 -156.8(18) 4_565 .
C31 Sm2 O2 C39 28.4(19) . .
C31 Sm2 O2 C39 153.2(18) 4_565 .
C29 Sm2 O2 C39 -13(2) . .
C29 Sm2 O2 C39 -165.0(17) 4_565 .
C30 Sm2 O2 C39 26(2) . .
C30 Sm2 O2 C39 156.1(17) 4_565 .
C24 Sm2 O2 C39 89.2(19) . 4_565
N2 Sm2 O2 C39 -178.9(19) . 4_565
N2 Sm2 O2 C39 -2.7(18) 4_565 4_565
C28 Sm2 O2 C39 156.8(18) . 4_565
C28 Sm2 O2 C39 21.6(19) 4_565 4_565
C31 Sm2 O2 C39 -153.2(18) . 4_565
C31 Sm2 O2 C39 -28.4(19) 4_565 4_565
C29 Sm2 O2 C39 165.0(17) . 4_565
C29 Sm2 O2 C39 13(2) 4_565 4_565
C30 Sm2 O2 C39 -156.1(17) . 4_565
C30 Sm2 O2 C39 -26(2) 4_565 4_565
C39 O2 C39 C40 1(4) 4_565 .
Sm2 O2 C39 C40 -179.7(16) . .
O2 C39 C40 C40 -1(2) . 4_565
